data_7217590
loop_
_publ_author_name
'Hua, Ji-Ai'
'Zhao, Yue'
'Liu, Qing'
'Zhao, Dan'
'Chen, Kai'
'Sun, Wei-Yin'

_publ_section_title
;
 Zinc(ii) coordination polymers with substituted benzenedicarboxylate and
 tripodal imidazole ligands: syntheses, structures and properties
;
_journal_issue 32
_journal_name_full CrystEngComm
_journal_page_first 7536
_journal_paper_doi 10.1039/C4CE00835A
_journal_volume 16
_journal_year 2014
_chemical_formula_moiety '[Zn2(C15H12N6)2(C8H5O5)2(C8H4O5)](H2O)2'
_chemical_formula_sum 'C54 H42 N12 O17 Zn2'
_chemical_formula_weight 1261.74
_chemical_name_systematic
; 
 ? 
;
_space_group_IT_number 14
_symmetry_cell_setting monoclinic
_symmetry_space_group_name_Hall '-P 2ybc'
_symmetry_space_group_name_H-M 'P 1 21/c 1'
_atom_sites_solution_hydrogens geom
_atom_sites_solution_primary direct
_atom_sites_solution_secondary difmap
_audit_creation_method SHELXL-97
_cell_angle_alpha 90.00
_cell_angle_beta 90.01(2)
_cell_angle_gamma 90.00
_cell_formula_units_Z 2
_cell_length_a 14.6517(16)
_cell_length_b 7.8277(8)
_cell_length_c 22.551(2)
_cell_measurement_reflns_used 6289
_cell_measurement_temperature 293(2)
_cell_measurement_theta_max 27.60
_cell_measurement_theta_min 2.75
_cell_volume 2586.4(4)
_computing_cell_refinement 'Bruker SMART'
_computing_data_collection 'Bruker SMART'
_computing_data_reduction 'Bruker SAINT'
_computing_molecular_graphics 'Bruker SHELXTL'
_computing_publication_material 'Bruker SHELXTL'
_computing_structure_refinement 'SHELXL-97 (Sheldrick, 2008)'
_computing_structure_solution 'SHELXS-97 (Sheldrick, 2008)'
_diffrn_ambient_temperature 293(2)
_diffrn_measured_fraction_theta_full 0.999
_diffrn_measured_fraction_theta_max 0.999
_diffrn_measurement_device_type 'CCD area detector'
_diffrn_measurement_method 'phi and omega scans'
_diffrn_radiation_monochromator graphite
_diffrn_radiation_source 'fine-focus sealed tube'
_diffrn_radiation_type MoK\a
_diffrn_radiation_wavelength 0.71073
_diffrn_reflns_av_R_equivalents 0.0447
_diffrn_reflns_av_sigmaI/netI 0.0361
_diffrn_reflns_limit_h_max 18
_diffrn_reflns_limit_h_min -17
_diffrn_reflns_limit_k_max 9
_diffrn_reflns_limit_k_min -9
_diffrn_reflns_limit_l_max 27
_diffrn_reflns_limit_l_min -16
_diffrn_reflns_number 18763
_diffrn_reflns_theta_full 26.00
_diffrn_reflns_theta_max 26.00
_diffrn_reflns_theta_min 1.39
_exptl_absorpt_coefficient_mu 1.017
_exptl_absorpt_correction_T_max 0.8624
_exptl_absorpt_correction_T_min 0.8302
_exptl_absorpt_correction_type multi-scan
_exptl_absorpt_process_details sadabs
_exptl_crystal_colour colorless
_exptl_crystal_density_diffrn 1.620
_exptl_crystal_density_method 'not measured'
_exptl_crystal_description block
_exptl_crystal_F_000 1292
_exptl_crystal_size_max 0.19
_exptl_crystal_size_mid 0.18
_exptl_crystal_size_min 0.15
_refine_diff_density_max 1.230
_refine_diff_density_min -0.551
_refine_diff_density_rms 0.105
_refine_ls_extinction_method none
_refine_ls_goodness_of_fit_ref 1.075
_refine_ls_hydrogen_treatment constr
_refine_ls_matrix_type full
_refine_ls_number_parameters 388
_refine_ls_number_reflns 5082
_refine_ls_number_restraints 0
_refine_ls_restrained_S_all 1.075
_refine_ls_R_factor_all 0.0512
_refine_ls_R_factor_gt 0.0393
_refine_ls_shift/su_max 0.001
_refine_ls_shift/su_mean 0.000
_refine_ls_structure_factor_coef Fsqd
_refine_ls_weighting_details 'calc w=1/[\s^2^(Fo^2^)+(0.0807P)^2^+1.6413P] where P=(Fo^2^+2Fc^2^)/3'
_refine_ls_weighting_scheme calc
_refine_ls_wR_factor_gt 0.1150
_refine_ls_wR_factor_ref 0.1341
_reflns_number_gt 4310
_reflns_number_total 5082
_reflns_threshold_expression >2sigma(I)
_cod_duplicate_entry 7216230
_cod_data_source_file c4ce00835a2.cif
_cod_data_source_block 3
_cod_depositor_comments
;
The following automatic conversions were performed:

'_symmetry_cell_setting' value 'Monoclinic' changed to 'monoclinic'
according to
/usr/data/users/saulius/crontab/automatic-downloads/current/RSC/lib/dictionaries/cif_core.dic
dictionary named 'cif_core.dic' version 2.4.2 from 2011-04-26.

Automatic conversion script
Id: cif_fix_values 2281 2013-09-26 08:29:07Z andrius 
;
_cod_original_cell_volume 2586.4(5)
_cod_original_sg_symbol_H-M P2(1)/c
_cod_database_code 7217590

loop_
_symmetry_equiv_pos_as_xyz
'x, y, z'
'-x, y+1/2, -z+1/2'
'-x, -y, -z'
'x, -y-1/2, z-1/2'

loop_
_atom_site_label
_atom_site_type_symbol
_atom_site_fract_x
_atom_site_fract_y
_atom_site_fract_z
_atom_site_U_iso_or_equiv
_atom_site_adp_type
_atom_site_occupancy
_atom_site_symmetry_multiplicity
_atom_site_calc_flag
_atom_site_refinement_flags
_atom_site_disorder_assembly
_atom_site_disorder_group
Zn1 Zn 0.82762(2) 0.34841(4) 0.474178(13) 0.02819(13) Uani 1 1 d . . .
C1 C 0.66905(19) 0.7267(4) 0.66895(12) 0.0326(6) Uani 1 1 d . . .
H1 H 0.6446 0.7098 0.6313 0.039 Uiso 1 1 calc R . .
C2 C 0.75572(19) 0.6681(3) 0.68286(12) 0.0283(6) Uani 1 1 d . . .
C3 C 0.79211(19) 0.6952(4) 0.73893(12) 0.0311(6) Uani 1 1 d . . .
H3 H 0.8502 0.6557 0.7484 0.037 Uiso 1 1 calc R . .
C4 C 0.74053(19) 0.7817(4) 0.78035(12) 0.0306(6) Uani 1 1 d . . .
C5 C 0.6538(2) 0.8405(4) 0.76824(13) 0.0323(6) Uani 1 1 d . . .
H5 H 0.6196 0.8979 0.7967 0.039 Uiso 1 1 calc R . .
C6 C 0.61990(19) 0.8106(4) 0.71211(13) 0.0309(6) Uani 1 1 d . . .
C7 C 0.7810(2) 0.5388(4) 0.58340(12) 0.0342(6) Uani 1 1 d . . .
H7 H 0.7241 0.5655 0.5676 0.041 Uiso 1 1 calc R . .
C8 C 0.91730(19) 0.4448(4) 0.59310(12) 0.0330(6) Uani 1 1 d . . .
H8 H 0.9729 0.3933 0.5843 0.040 Uiso 1 1 calc R . .
C9 C 0.8957(2) 0.5177(4) 0.64500(14) 0.0362(7) Uani 1 1 d . . .
H9 H 0.9326 0.5249 0.6784 0.043 Uiso 1 1 calc R . .
C10 C 0.7769(2) 0.9640(4) 0.86535(13) 0.0385(7) Uani 1 1 d . . .
H10 H 0.7541 1.0643 0.8489 0.046 Uiso 1 1 calc R . .
C11 C 0.8384(2) 0.7871(4) 0.92518(13) 0.0393(7) Uani 1 1 d . . .
H11 H 0.8664 0.7413 0.9586 0.047 Uiso 1 1 calc R . .
C12 C 0.8167(2) 0.6980(4) 0.87548(15) 0.0431(8) Uani 1 1 d . . .
H12 H 0.8268 0.5825 0.8684 0.052 Uiso 1 1 calc R . .
C13 C 0.4562(2) 0.8263(5) 0.73425(15) 0.0455(8) Uani 1 1 d . . .
H13 H 0.4600 0.7723 0.7709 0.055 Uiso 1 1 calc R . .
C14 C 0.4044(2) 0.9516(5) 0.65673(14) 0.0486(9) Uani 1 1 d . . .
H14 H 0.3642 1.0006 0.6297 0.058 Uiso 1 1 calc R . .
C15 C 0.4956(2) 0.9424(5) 0.64997(14) 0.0446(8) Uani 1 1 d . . .
H15 H 0.5297 0.9826 0.6181 0.053 Uiso 1 1 calc R . .
C16 C 0.9430(2) 0.1765(4) 0.40722(14) 0.0348(7) Uani 1 1 d . . .
C17 C 1.2490(2) -0.1939(4) 0.30953(15) 0.0375(7) Uani 1 1 d . . .
C18 C 1.0231(2) 0.0350(4) 0.32251(13) 0.0349(6) Uani 1 1 d . . .
C19 C 1.0959(2) -0.0558(4) 0.29928(13) 0.0352(6) Uani 1 1 d . . .
H19 H 1.0948 -0.0906 0.2599 0.042 Uiso 1 1 calc R . .
C20 C 1.17041(19) -0.0948(4) 0.33459(13) 0.0312(6) Uani 1 1 d . . .
C21 C 1.1724(2) -0.0445(4) 0.39345(14) 0.0382(7) Uani 1 1 d . . .
H21 H 1.2229 -0.0689 0.4170 0.046 Uiso 1 1 calc R . .
C22 C 1.0983(2) 0.0425(4) 0.41705(13) 0.0373(7) Uani 1 1 d . . .
H22 H 1.0989 0.0737 0.4568 0.045 Uiso 1 1 calc R . .
C23 C 1.02321(19) 0.0840(4) 0.38202(13) 0.0330(6) Uani 1 1 d . . .
C24 C 0.6461(2) 0.2488(5) 0.48945(14) 0.0434(8) Uani 1 1 d . . .
C25 C 0.5708(2) 0.1175(5) 0.49535(13) 0.0388(7) Uani 1 1 d . . .
C26 C 0.4815(2) 0.1736(5) 0.49997(15) 0.0419(7) Uani 1 1 d . B .
H26 H 0.4690 0.2901 0.4998 0.050 Uiso 1 1 calc R . .
C27 C 0.4105(2) 0.0566(4) 0.50482(14) 0.0406(7) Uani 1 1 d . . .
H27A H 0.3487 0.0960 0.5083 0.049 Uiso 0.50 1 d PR A 2
N1 N 0.84484(16) 0.4578(3) 0.55499(10) 0.0312(5) Uani 1 1 d . . .
N2 N 0.80839(15) 0.5795(3) 0.63927(10) 0.0273(5) Uani 1 1 d . . .
N3 N 0.81331(17) 0.9528(3) 0.91887(10) 0.0318(5) Uani 1 1 d . . .
N4 N 0.77698(16) 0.8136(3) 0.83810(10) 0.0298(5) Uani 1 1 d . . .
N5 N 0.37987(18) 0.8777(4) 0.70965(13) 0.0466(7) Uani 1 1 d . . .
N6 N 0.52783(16) 0.8618(3) 0.69955(11) 0.0334(6) Uani 1 1 d . . .
O1 O 0.94434(15) 0.2240(3) 0.46115(10) 0.0426(5) Uani 1 1 d . . .
O2 O 0.87548(15) 0.2038(3) 0.37431(11) 0.0464(6) Uani 1 1 d . . .
O3 O 1.31953(16) -0.2139(4) 0.33646(11) 0.0543(6) Uani 1 1 d . . .
O4 O 1.23348(15) -0.2551(3) 0.25613(10) 0.0469(6) Uani 1 1 d . . .
H4A H 1.2930 -0.3077 0.2374 0.056 Uiso 1 1 d R . .
O5 O 0.72612(15) 0.1874(3) 0.47904(10) 0.0459(6) Uani 1 1 d . . .
O6 O 0.62974(19) 0.4002(4) 0.49467(16) 0.0699(8) Uani 1 1 d . . .
O7 O 0.95577(18) 0.0736(4) 0.28439(11) 0.0598(7) Uani 1 1 d . . .
H7A H 0.9023 0.1367 0.3072 0.072 Uiso 1 1 d R . .
O8 O 0.3277(4) 0.1180(8) 0.5087(3) 0.0687(17) Uani 0.50 1 d P B 1
H8A H 0.2906 0.0356 0.5136 0.103 Uiso 0.50 1 d PR B 1
O9 O 0.4970(4) 0.4663(7) 0.6186(2) 0.157(2) Uani 1 1 d . . .

loop_
_atom_site_aniso_label
_atom_site_aniso_U_11
_atom_site_aniso_U_22
_atom_site_aniso_U_33
_atom_site_aniso_U_23
_atom_site_aniso_U_13
_atom_site_aniso_U_12
Zn1 0.0315(2) 0.0315(2) 0.02162(19) 0.00159(12) 0.00009(13) -0.00173(12)
C1 0.0336(14) 0.0399(16) 0.0244(14) -0.0032(12) -0.0026(11) -0.0018(12)
C2 0.0321(14) 0.0298(14) 0.0231(13) -0.0022(11) 0.0033(11) -0.0026(11)
C3 0.0310(14) 0.0332(15) 0.0291(14) -0.0016(12) -0.0047(11) -0.0008(11)
C4 0.0385(15) 0.0283(14) 0.0250(13) -0.0009(11) -0.0057(11) -0.0038(11)
C5 0.0348(15) 0.0325(15) 0.0294(14) -0.0031(12) 0.0028(12) 0.0007(11)
C6 0.0287(14) 0.0349(15) 0.0289(14) -0.0002(12) -0.0015(11) -0.0002(11)
C7 0.0336(15) 0.0434(17) 0.0255(14) -0.0056(12) -0.0043(11) 0.0041(12)
C8 0.0299(14) 0.0391(16) 0.0298(15) -0.0017(12) -0.0022(11) 0.0045(11)
C9 0.0325(14) 0.0414(17) 0.0348(16) -0.0055(13) -0.0066(12) 0.0029(12)
C10 0.0554(19) 0.0307(16) 0.0294(15) -0.0033(12) -0.0127(13) 0.0063(13)
C11 0.0544(19) 0.0352(16) 0.0283(15) 0.0028(13) -0.0097(13) 0.0069(14)
C12 0.058(2) 0.0317(16) 0.0395(17) -0.0038(14) -0.0140(15) 0.0108(14)
C13 0.0353(16) 0.064(2) 0.0375(17) 0.0121(15) 0.0030(13) 0.0037(14)
C14 0.0374(17) 0.078(3) 0.0305(16) 0.0068(16) 0.0019(13) 0.0125(16)
C15 0.0398(17) 0.067(2) 0.0265(15) 0.0069(15) 0.0032(12) 0.0087(15)
C16 0.0417(16) 0.0275(15) 0.0352(16) 0.0001(12) 0.0100(13) -0.0048(12)
C17 0.0354(16) 0.0333(16) 0.0439(18) 0.0029(13) 0.0078(13) -0.0020(12)
C18 0.0336(14) 0.0346(16) 0.0366(16) 0.0032(13) -0.0047(12) -0.0008(12)
C19 0.0372(15) 0.0400(17) 0.0284(15) -0.0031(12) 0.0004(12) -0.0037(12)
C20 0.0321(14) 0.0290(14) 0.0325(15) 0.0013(12) 0.0060(11) -0.0023(11)
C21 0.0386(16) 0.0374(17) 0.0387(17) 0.0013(13) -0.0080(13) 0.0006(12)
C22 0.0461(17) 0.0372(17) 0.0285(15) -0.0028(13) -0.0015(12) -0.0008(13)
C23 0.0354(15) 0.0274(14) 0.0361(15) -0.0002(12) 0.0040(12) -0.0033(11)
C24 0.0367(17) 0.059(2) 0.0349(16) 0.0058(15) -0.0051(13) -0.0137(15)
C25 0.0375(16) 0.0517(19) 0.0272(15) 0.0014(13) -0.0005(12) -0.0115(13)
C26 0.0382(17) 0.052(2) 0.0358(16) -0.0004(14) -0.0017(13) -0.0094(14)
C27 0.0353(16) 0.054(2) 0.0327(16) 0.0005(14) 0.0002(12) -0.0073(14)
N1 0.0357(12) 0.0340(13) 0.0238(11) -0.0032(10) -0.0017(9) 0.0020(10)
N2 0.0299(11) 0.0312(12) 0.0209(11) -0.0022(9) 0.0012(9) -0.0021(9)
N3 0.0415(13) 0.0325(13) 0.0214(11) -0.0007(10) -0.0022(9) 0.0017(10)
N4 0.0376(13) 0.0299(13) 0.0219(11) -0.0032(9) -0.0015(9) 0.0014(9)
N5 0.0318(14) 0.067(2) 0.0407(15) 0.0046(14) 0.0029(11) 0.0044(12)
N6 0.0274(12) 0.0446(15) 0.0283(13) -0.0018(10) 0.0010(9) 0.0017(10)
O1 0.0475(13) 0.0419(12) 0.0386(12) -0.0013(10) 0.0101(10) 0.0050(10)
O2 0.0405(12) 0.0438(13) 0.0549(14) -0.0093(11) 0.0012(11) 0.0066(10)
O3 0.0383(13) 0.0745(18) 0.0500(15) -0.0064(13) -0.0039(11) 0.0106(12)
O4 0.0379(12) 0.0568(15) 0.0458(13) -0.0133(11) 0.0035(10) 0.0054(10)
O5 0.0395(13) 0.0586(15) 0.0396(13) 0.0021(11) 0.0003(10) -0.0166(10)
O6 0.0499(15) 0.0485(16) 0.111(3) 0.0025(16) -0.0024(15) -0.0145(13)
O7 0.0522(15) 0.0790(19) 0.0483(15) -0.0064(14) -0.0066(11) 0.0125(13)
O8 0.039(3) 0.062(3) 0.105(5) -0.004(3) 0.000(3) -0.003(2)
O9 0.244(7) 0.141(5) 0.085(3) -0.028(3) 0.033(4) -0.069(5)

loop_
_atom_type_symbol
_atom_type_description
_atom_type_scat_dispersion_real
_atom_type_scat_dispersion_imag
_atom_type_scat_source
C C 0.0033 0.0016 'International Tables Vol C Tables 4.2.6.8 and 6.1.1.4'
H H 0.0000 0.0000 'International Tables Vol C Tables 4.2.6.8 and 6.1.1.4'
N N 0.0061 0.0033 'International Tables Vol C Tables 4.2.6.8 and 6.1.1.4'
O O 0.0106 0.0060 'International Tables Vol C Tables 4.2.6.8 and 6.1.1.4'
Zn Zn 0.2839 1.4301 'International Tables Vol C Tables 4.2.6.8 and 6.1.1.4'

loop_
_geom_angle_atom_site_label_1
_geom_angle_atom_site_label_2
_geom_angle_atom_site_label_3
_geom_angle
_geom_angle_site_symmetry_1
_geom_angle_site_symmetry_3
O5 Zn1 O1 110.30(11) . .
O5 Zn1 N3 117.15(10) . 4_575
O1 Zn1 N3 112.19(10) . 4_575
O5 Zn1 N1 108.45(10) . .
O1 Zn1 N1 103.43(10) . .
N3 Zn1 N1 104.14(9) 4_575 .
C6 C1 C2 118.5(3) . .
C6 C1 H1 120.8 . .
C2 C1 H1 120.8 . .
C1 C2 C3 120.5(3) . .
C1 C2 N2 120.0(2) . .
C3 C2 N2 119.6(2) . .
C4 C3 C2 118.8(3) . .
C4 C3 H3 120.6 . .
C2 C3 H3 120.6 . .
C5 C4 C3 122.3(3) . .
C5 C4 N4 117.8(3) . .
C3 C4 N4 119.9(3) . .
C4 C5 C6 117.2(3) . .
C4 C5 H5 121.4 . .
C6 C5 H5 121.4 . .
C1 C6 C5 122.7(3) . .
C1 C6 N6 119.0(3) . .
C5 C6 N6 118.2(3) . .
N1 C7 N2 111.1(3) . .
N1 C7 H7 124.5 . .
N2 C7 H7 124.5 . .
C9 C8 N1 109.4(2) . .
C9 C8 H8 125.3 . .
N1 C8 H8 125.3 . .
C8 C9 N2 106.8(3) . .
C8 C9 H9 126.6 . .
N2 C9 H9 126.6 . .
N3 C10 N4 111.3(3) . .
N3 C10 H10 124.4 . .
N4 C10 H10 124.4 . .
N3 C11 C12 110.0(3) . .
N3 C11 H11 125.0 . .
C12 C11 H11 125.0 . .
C11 C12 N4 105.6(3) . .
C11 C12 H12 127.2 . .
N4 C12 H12 127.2 . .
N5 C13 N6 110.9(3) . .
N5 C13 H13 124.5 . .
N6 C13 H13 124.5 . .
C15 C14 N5 109.6(3) . .
C15 C14 H14 125.2 . .
N5 C14 H14 125.2 . .
C14 C15 N6 105.9(3) . .
C14 C15 H15 127.0 . .
N6 C15 H15 127.0 . .
O2 C16 O1 121.9(3) . .
O2 C16 C23 118.5(3) . .
O1 C16 C23 119.6(3) . .
O3 C17 O4 124.0(3) . .
O3 C17 C20 122.3(3) . .
O4 C17 C20 113.7(3) . .
O7 C18 C19 116.1(3) . .
O7 C18 C23 123.7(3) . .
C19 C18 C23 120.3(3) . .
C20 C19 C18 120.2(3) . .
C20 C19 H19 119.9 . .
C18 C19 H19 119.9 . .
C19 C20 C21 120.3(3) . .
C19 C20 C17 120.2(3) . .
C21 C20 C17 119.5(3) . .
C20 C21 C22 119.4(3) . .
C20 C21 H21 120.3 . .
C22 C21 H21 120.3 . .
C21 C22 C23 121.0(3) . .
C21 C22 H22 119.5 . .
C23 C22 H22 119.5 . .
C22 C23 C18 118.8(3) . .
C22 C23 C16 121.3(3) . .
C18 C23 C16 119.9(3) . .
O6 C24 O5 124.1(3) . .
O6 C24 C25 120.7(3) . .
O5 C24 C25 115.2(3) . .
C26 C25 C27 119.9(3) . 3_656
C26 C25 C24 118.7(3) . .
C27 C25 C24 121.4(3) 3_656 .
C25 C26 C27 120.3(3) . .
C25 C26 H26 119.9 . .
C27 C26 H26 119.9 . .
O8 C27 C25 122.9(4) . 3_656
O8 C27 C26 117.2(4) . .
C25 C27 C26 119.9(3) 3_656 .
O8 C27 H27A 2.9 . .
C25 C27 H27A 120.1 3_656 .
C26 C27 H27A 120.1 . .
C7 N1 C8 106.5(2) . .
C7 N1 Zn1 124.0(2) . .
C8 N1 Zn1 128.94(19) . .
C7 N2 C9 106.2(2) . .
C7 N2 C2 126.3(2) . .
C9 N2 C2 127.5(2) . .
C10 N3 C11 105.6(2) . .
C10 N3 Zn1 124.0(2) . 4_576
C11 N3 Zn1 130.4(2) . 4_576
C10 N4 C12 107.6(2) . .
C10 N4 C4 125.1(2) . .
C12 N4 C4 127.3(2) . .
C13 N5 C14 105.9(3) . .
C13 N6 C15 107.7(3) . .
C13 N6 C6 124.3(3) . .
C15 N6 C6 127.9(2) . .
C16 O1 Zn1 105.7(2) . .
C17 O4 H4A 111.5 . .
C24 O5 Zn1 117.6(2) . .
C18 O7 H7A 109.7 . .
C27 O8 H27A 8.0 . .
C27 O8 H8A 108.8 . .
H27A O8 H8A 100.9 . .

loop_
_geom_bond_atom_site_label_1
_geom_bond_atom_site_label_2
_geom_bond_distance
_geom_bond_site_symmetry_2
Zn1 O5 1.953(2) .
Zn1 O1 1.990(2) .
Zn1 N3 2.005(2) 4_575
Zn1 N1 2.029(2) .
C1 C6 1.377(4) .
C1 C2 1.386(4) .
C1 H1 0.9300 .
C2 C3 1.389(4) .
C2 N2 1.429(3) .
C3 C4 1.380(4) .
C3 H3 0.9300 .
C4 C5 1.378(4) .
C4 N4 1.429(3) .
C5 C6 1.380(4) .
C5 H5 0.9300 .
C6 N6 1.435(4) .
C7 N1 1.299(4) .
C7 N2 1.360(3) .
C7 H7 0.9300 .
C8 C9 1.340(4) .
C8 N1 1.370(4) .
C8 H8 0.9300 .
C9 N2 1.374(4) .
C9 H9 0.9300 .
C10 N3 1.323(4) .
C10 N4 1.328(4) .
C10 H10 0.9300 .
C11 N3 1.356(4) .
C11 C12 1.358(4) .
C11 H11 0.9300 .
C12 N4 1.367(4) .
C12 H12 0.9300 .
C13 N5 1.311(4) .
C13 N6 1.339(4) .
C13 H13 0.9300 .
C14 C15 1.347(5) .
C14 N5 1.374(4) .
C14 H14 0.9300 .
C15 N6 1.367(4) .
C15 H15 0.9300 .
C16 O2 1.255(4) .
C16 O1 1.272(4) .
C16 C23 1.493(4) .
C17 O3 1.209(4) .
C17 O4 1.316(4) .
C17 C20 1.499(4) .
C18 O7 1.343(4) .
C18 C19 1.385(4) .
C18 C23 1.396(4) .
C19 C20 1.385(4) .
C19 H19 0.9300 .
C20 C21 1.385(4) .
C21 C22 1.387(4) .
C21 H21 0.9300 .
C22 C23 1.393(4) .
C22 H22 0.9300 .
C24 O6 1.215(5) .
C24 O5 1.289(4) .
C24 C25 1.513(4) .
C25 C26 1.384(5) .
C25 C27 1.390(5) 3_656
C26 C27 1.391(4) .
C26 H26 0.9300 .
C27 O8 1.308(6) .
C27 C25 1.390(5) 3_656
C27 H27A 0.9600 .
N3 Zn1 2.005(2) 4_576
O4 H4A 1.0529 .
O7 H7A 1.0601 .
O8 H27A 0.3528 .
O8 H8A 0.8500 .

loop_
_geom_torsion_atom_site_label_1
_geom_torsion_atom_site_label_2
_geom_torsion_atom_site_label_3
_geom_torsion_atom_site_label_4
_geom_torsion
_geom_torsion_site_symmetry_1
_geom_torsion_site_symmetry_4
C6 C1 C2 C3 -0.6(4) . .
C6 C1 C2 N2 179.6(3) . .
C1 C2 C3 C4 -0.2(4) . .
N2 C2 C3 C4 179.6(3) . .
C2 C3 C4 C5 0.7(4) . .
C2 C3 C4 N4 -179.0(3) . .
C3 C4 C5 C6 -0.5(4) . .
N4 C4 C5 C6 179.3(3) . .
C2 C1 C6 C5 0.9(5) . .
C2 C1 C6 N6 -175.9(3) . .
C4 C5 C6 C1 -0.3(4) . .
C4 C5 C6 N6 176.5(3) . .
N1 C8 C9 N2 -0.7(4) . .
N3 C11 C12 N4 -0.2(4) . .
N5 C14 C15 N6 -0.1(4) . .
O7 C18 C19 C20 177.1(3) . .
C23 C18 C19 C20 -1.6(5) . .
C18 C19 C20 C21 0.5(4) . .
C18 C19 C20 C17 179.7(3) . .
O3 C17 C20 C19 171.3(3) . .
O4 C17 C20 C19 -8.4(4) . .
O3 C17 C20 C21 -9.5(5) . .
O4 C17 C20 C21 170.7(3) . .
C19 C20 C21 C22 1.2(5) . .
C17 C20 C21 C22 -178.0(3) . .
C20 C21 C22 C23 -1.7(5) . .
C21 C22 C23 C18 0.6(5) . .
C21 C22 C23 C16 179.5(3) . .
O7 C18 C23 C22 -177.6(3) . .
C19 C18 C23 C22 1.1(4) . .
O7 C18 C23 C16 3.5(5) . .
C19 C18 C23 C16 -177.9(3) . .
O2 C16 C23 C22 -176.8(3) . .
O1 C16 C23 C22 2.6(4) . .
O2 C16 C23 C18 2.1(4) . .
O1 C16 C23 C18 -178.5(3) . .
O6 C24 C25 C26 7.3(5) . .
O5 C24 C25 C26 -172.9(3) . .
O6 C24 C25 C27 -173.8(3) . 3_656
O5 C24 C25 C27 6.0(4) . 3_656
C27 C25 C26 C27 0.4(5) 3_656 .
C24 C25 C26 C27 179.3(3) . .
C25 C26 C27 O8 -179.7(4) . .
C25 C26 C27 C25 -0.4(5) . 3_656
N2 C7 N1 C8 -0.3(3) . .
N2 C7 N1 Zn1 172.28(19) . .
C9 C8 N1 C7 0.6(4) . .
C9 C8 N1 Zn1 -171.5(2) . .
O5 Zn1 N1 C7 -56.2(3) . .
O1 Zn1 N1 C7 -173.3(2) . .
N3 Zn1 N1 C7 69.3(3) 4_575 .
O5 Zn1 N1 C8 114.7(3) . .
O1 Zn1 N1 C8 -2.4(3) . .
N3 Zn1 N1 C8 -119.9(3) 4_575 .
N1 C7 N2 C9 -0.1(3) . .
N1 C7 N2 C2 -179.8(3) . .
C8 C9 N2 C7 0.5(3) . .
C8 C9 N2 C2 -179.9(3) . .
C1 C2 N2 C7 -2.4(4) . .
C3 C2 N2 C7 177.8(3) . .
C1 C2 N2 C9 178.0(3) . .
C3 C2 N2 C9 -1.8(4) . .
N4 C10 N3 C11 0.7(4) . .
N4 C10 N3 Zn1 179.2(2) . 4_576
C12 C11 N3 C10 -0.3(4) . .
C12 C11 N3 Zn1 -178.7(2) . 4_576
N3 C10 N4 C12 -0.8(4) . .
N3 C10 N4 C4 178.4(3) . .
C11 C12 N4 C10 0.6(4) . .
C11 C12 N4 C4 -178.7(3) . .
C5 C4 N4 C10 -49.1(4) . .
C3 C4 N4 C10 130.7(3) . .
C5 C4 N4 C12 130.1(3) . .
C3 C4 N4 C12 -50.1(4) . .
N6 C13 N5 C14 -0.7(4) . .
C15 C14 N5 C13 0.5(5) . .
N5 C13 N6 C15 0.6(4) . .
N5 C13 N6 C6 -175.3(3) . .
C14 C15 N6 C13 -0.3(4) . .
C14 C15 N6 C6 175.4(3) . .
C1 C6 N6 C13 128.6(3) . .
C5 C6 N6 C13 -48.3(4) . .
C1 C6 N6 C15 -46.4(5) . .
C5 C6 N6 C15 136.7(3) . .
O2 C16 O1 Zn1 -2.9(3) . .
C23 C16 O1 Zn1 177.7(2) . .
O5 Zn1 O1 C16 74.5(2) . .
N3 Zn1 O1 C16 -58.0(2) 4_575 .
N1 Zn1 O1 C16 -169.66(19) . .
O6 C24 O5 Zn1 2.2(4) . .
C25 C24 O5 Zn1 -177.49(19) . .
O1 Zn1 O5 C24 177.7(2) . .
N3 Zn1 O5 C24 -52.3(2) 4_575 .
N1 Zn1 O5 C24 65.1(2) . .
